data_7007122
loop_
_publ_author_name
'Cabeza, Javier A.'
'da Silva, Iv\'an'
'del R\'io, Ignacio'
'Gossage, Robert A.'
'Miguel, Daniel'
'Su\'arez, Marta'

_publ_section_title
;
 Triruthenium carbonyl clusters derived from chiral aminooxazolines:
 synthesis and catalytic activity.
;
_journal_issue 20
_journal_name_full 'Dalton transactions (Cambridge, England : 2003)'
_journal_page_first 2450
_journal_page_last 2455
_journal_paper_doi 10.1039/b517758h
_journal_year 2006
_chemical_absolute_configuration rmad
_chemical_formula_moiety 'C18 H10 N2 O10 Ru3'
_chemical_formula_sum 'C18 H10 N2 O10 Ru3'
_chemical_formula_weight 717.49
_chemical_name_systematic
;
?
;
_space_group_IT_number 19
_symmetry_cell_setting orthorhombic
_symmetry_space_group_name_Hall 'P 2ac 2ab'
_symmetry_space_group_name_H-M 'P 21 21 21'
_atom_sites_solution_hydrogens geom
_atom_sites_solution_primary direct
_atom_sites_solution_secondary difmap
_audit_creation_method SHELXL-97
_cell_angle_alpha 90.00
_cell_angle_beta 90.00
_cell_angle_gamma 90.00
_cell_formula_units_Z 4
_cell_length_a 8.579(3)
_cell_length_b 13.436(6)
_cell_length_c 19.870(8)
_cell_measurement_temperature 296(2)
_cell_volume 2290.4(16)
_computing_cell_refinement 'Bruker SMART'
_computing_data_collection 'Bruker SMART'
_computing_data_reduction 'Bruker SHELXTL'
_computing_molecular_graphics 'Bruker SHELXTL'
_computing_publication_material 'Bruker SHELXTL'
_computing_structure_refinement 'SHELXL-97 (Sheldrick, 1997)'
_computing_structure_solution 'SHELXS-97 (Sheldrick, 1990)'
_diffrn_ambient_temperature 296(2)
_diffrn_measured_fraction_theta_full 0.998
_diffrn_measured_fraction_theta_max 0.998
_diffrn_measurement_device_type 'CCD area detector'
_diffrn_measurement_method 'phi and omega scans'
_diffrn_radiation_monochromator graphite
_diffrn_radiation_source 'fine-focus sealed tube'
_diffrn_radiation_type MoK\a
_diffrn_radiation_wavelength 0.71073
_diffrn_reflns_av_R_equivalents 0.0313
_diffrn_reflns_av_sigmaI/netI 0.0199
_diffrn_reflns_limit_h_max 9
_diffrn_reflns_limit_h_min -9
_diffrn_reflns_limit_k_max 14
_diffrn_reflns_limit_k_min -14
_diffrn_reflns_limit_l_max 22
_diffrn_reflns_limit_l_min -22
_diffrn_reflns_number 14753
_diffrn_reflns_theta_full 23.31
_diffrn_reflns_theta_max 23.31
_diffrn_reflns_theta_min 1.83
_exptl_absorpt_coefficient_mu 2.008
_exptl_absorpt_correction_T_max 0.818
_exptl_absorpt_correction_T_min 0.687
_exptl_absorpt_correction_type empirical
_exptl_absorpt_process_details SADABS
_exptl_crystal_colour ORANGE
_exptl_crystal_density_diffrn 2.081
_exptl_crystal_density_method 'not measured'
_exptl_crystal_description BLOCK
_exptl_crystal_F_000 1376
_exptl_crystal_size_max 0.22
_exptl_crystal_size_mid 0.21
_exptl_crystal_size_min 0.10
_refine_diff_density_max 0.303
_refine_diff_density_min -0.375
_refine_diff_density_rms 0.061
_refine_ls_abs_structure_details 'Flack H D (1983), Acta Cryst. A39, 876-881'
_refine_ls_abs_structure_Flack -0.05(4)
_refine_ls_extinction_method none
_refine_ls_goodness_of_fit_ref 1.086
_refine_ls_hydrogen_treatment mixed
_refine_ls_matrix_type full
_refine_ls_number_parameters 306
_refine_ls_number_reflns 3303
_refine_ls_number_restraints 0
_refine_ls_restrained_S_all 1.086
_refine_ls_R_factor_all 0.0248
_refine_ls_R_factor_gt 0.0228
_refine_ls_shift/su_max 0.001
_refine_ls_shift/su_mean 0.000
_refine_ls_structure_factor_coef Fsqd
_refine_ls_weighting_details 'calc w=1/[\s^2^(Fo^2^)+(0.0234P)^2^+2.1245P] where P=(Fo^2^+2Fc^2^)/3'
_refine_ls_weighting_scheme calc
_refine_ls_wR_factor_gt 0.0513
_refine_ls_wR_factor_ref 0.0525
_reflns_number_gt 3177
_reflns_number_total 3303
_reflns_threshold_expression >2sigma(I)
_cod_data_source_file b517758h.txt
_cod_data_source_block 1_(ids221am)
_cod_original_cell_volume 2290.5(16)
_cod_original_sg_symbol_H-M 'P21 21 21'
_cod_database_code 7007122

loop_
_symmetry_equiv_pos_as_xyz
'x, y, z'
'-x+1/2, -y, z+1/2'
'-x, y+1/2, -z+1/2'
'x+1/2, -y+1/2, -z'

loop_
_atom_site_label
_atom_site_type_symbol
_atom_site_fract_x
_atom_site_fract_y
_atom_site_fract_z
_atom_site_U_iso_or_equiv
_atom_site_adp_type
_atom_site_occupancy
_atom_site_symmetry_multiplicity
_atom_site_calc_flag
_atom_site_refinement_flags
_atom_site_disorder_assembly
_atom_site_disorder_group
Ru1 Ru 0.42260(5) 0.65747(3) 0.85440(2) 0.04786(12) Uani 1 1 d . . .
Ru2 Ru 0.11987(5) 0.72386(3) 0.86398(2) 0.04731(12) Uani 1 1 d . . .
Ru3 Ru 0.31835(5) 0.80992(3) 0.77144(2) 0.04185(11) Uani 1 1 d . . .
C101 C 0.5578(7) 0.6303(4) 0.7812(3) 0.0586(15) Uani 1 1 d . . .
O101 O 0.6368(6) 0.6136(3) 0.7374(3) 0.0849(14) Uani 1 1 d . . .
C102 C 0.4537(8) 0.5415(5) 0.9116(3) 0.0690(18) Uani 1 1 d . . .
O102 O 0.4731(8) 0.4742(4) 0.9443(3) 0.113(2) Uani 1 1 d . . .
C103 C 0.5729(7) 0.7377(5) 0.8953(3) 0.0619(15) Uani 1 1 d . . .
O103 O 0.6639(5) 0.7864(4) 0.9208(2) 0.0879(14) Uani 1 1 d . . .
C201 C -0.0386(7) 0.7622(4) 0.8032(3) 0.0594(15) Uani 1 1 d . . .
O201 O -0.1388(5) 0.7865(4) 0.7693(2) 0.0860(14) Uani 1 1 d . . .
C202 C -0.0081(8) 0.6500(5) 0.9280(3) 0.0711(17) Uani 1 1 d . . .
O202 O -0.0927(7) 0.6172(4) 0.9646(3) 0.112(2) Uani 1 1 d . . .
C203 C 0.0971(7) 0.8433(5) 0.9110(3) 0.0661(16) Uani 1 1 d . . .
O203 O 0.0826(7) 0.9148(4) 0.9398(3) 0.1024(18) Uani 1 1 d . . .
C301 C 0.1818(7) 0.9043(4) 0.7279(3) 0.0531(13) Uani 1 1 d . . .
O301 O 0.1077(6) 0.9639(3) 0.7034(2) 0.0806(13) Uani 1 1 d . . .
C302 C 0.4976(7) 0.8379(4) 0.7165(3) 0.0536(14) Uani 1 1 d . . .
O302 O 0.6007(6) 0.8597(4) 0.6854(2) 0.0937(16) Uani 1 1 d . . .
C303 C 0.3831(7) 0.9015(4) 0.8366(3) 0.0585(14) Uani 1 1 d . . .
O303 O 0.4240(6) 0.9587(3) 0.8752(2) 0.0853(14) Uani 1 1 d . . .
N1 N 0.2117(5) 0.5982(3) 0.8090(2) 0.0508(12) Uani 1 1 d . . .
N2 N 0.2443(5) 0.6871(3) 0.7110(2) 0.0475(11) Uani 1 1 d . . .
O1 O 0.1839(5) 0.5267(3) 0.7029(2) 0.0659(11) Uani 1 1 d . . .
C1 C 0.2125(6) 0.6057(4) 0.7408(3) 0.0497(13) Uani 1 1 d . . .
C2 C 0.1895(9) 0.5608(4) 0.6341(3) 0.0732(17) Uani 1 1 d . . .
H2A H 0.0870 0.5576 0.6136 0.088 Uiso 1 1 calc R . .
H2B H 0.2608 0.5204 0.6078 0.088 Uiso 1 1 calc R . .
C3 C 0.2470(6) 0.6691(4) 0.6376(3) 0.0527(13) Uani 1 1 d . . .
H3 H 0.3549 0.6722 0.6216 0.063 Uiso 1 1 calc R . .
C4 C 0.1510(7) 0.7429(4) 0.5996(3) 0.0544(14) Uani 1 1 d . . .
C5 C -0.0094(8) 0.7495(5) 0.6090(3) 0.0720(18) Uani 1 1 d . . .
H5 H -0.0584 0.7060 0.6387 0.086 Uiso 1 1 calc R . .
C6 C -0.0971(9) 0.8195(6) 0.5749(4) 0.091(2) Uani 1 1 d . . .
H6 H -0.2040 0.8242 0.5819 0.109 Uiso 1 1 calc R . .
C7 C -0.0231(12) 0.8821(7) 0.5307(4) 0.099(3) Uani 1 1 d . . .
H7 H -0.0812 0.9293 0.5074 0.119 Uiso 1 1 calc R . .
C8 C 0.1303(12) 0.8767(5) 0.5204(4) 0.093(2) Uani 1 1 d . . .
H8 H 0.1782 0.9193 0.4898 0.111 Uiso 1 1 calc R . .
C9 C 0.2171(8) 0.8077(5) 0.5551(3) 0.0744(18) Uani 1 1 d . . .
H9 H 0.3242 0.8051 0.5480 0.089 Uiso 1 1 calc R . .
H1 H 0.188(5) 0.541(4) 0.824(2) 0.049(18) Uiso 1 1 d . . .
H100 H 0.302(7) 0.703(5) 0.907(3) 0.087(19) Uiso 1 1 d . . .

loop_
_atom_site_aniso_label
_atom_site_aniso_U_11
_atom_site_aniso_U_22
_atom_site_aniso_U_33
_atom_site_aniso_U_23
_atom_site_aniso_U_13
_atom_site_aniso_U_12
Ru1 0.0476(2) 0.0433(2) 0.0527(2) -0.0043(2) -0.0096(2) 0.00892(18)
Ru2 0.0435(2) 0.0501(2) 0.0483(2) 0.0027(2) 0.00060(19) 0.00271(18)
Ru3 0.0443(2) 0.0366(2) 0.0447(2) -0.00233(18) -0.00486(19) -0.00290(18)
C101 0.051(3) 0.048(3) 0.077(4) -0.011(3) -0.009(3) 0.014(3)
O101 0.075(3) 0.081(3) 0.098(3) -0.025(3) 0.021(3) 0.017(2)
C102 0.097(5) 0.052(4) 0.058(4) -0.009(3) -0.026(3) 0.011(3)
O102 0.190(6) 0.065(3) 0.082(3) 0.006(3) -0.054(4) 0.022(4)
C103 0.052(3) 0.068(4) 0.066(3) -0.013(3) -0.007(3) 0.017(3)
O103 0.064(3) 0.103(4) 0.097(3) -0.033(3) -0.024(3) -0.002(3)
C201 0.049(3) 0.059(4) 0.070(4) 0.000(3) -0.001(3) -0.011(3)
O201 0.049(2) 0.117(4) 0.092(3) 0.008(3) -0.020(2) 0.004(3)
C202 0.068(4) 0.076(4) 0.070(4) 0.015(3) 0.008(3) 0.009(3)
O202 0.106(4) 0.113(4) 0.116(4) 0.043(4) 0.055(4) 0.000(3)
C203 0.067(4) 0.076(4) 0.055(3) -0.004(3) -0.006(3) 0.021(3)
O203 0.126(4) 0.092(3) 0.089(3) -0.037(3) -0.002(3) 0.045(3)
C301 0.056(3) 0.044(3) 0.059(3) -0.004(3) -0.003(3) -0.005(3)
O301 0.081(3) 0.065(3) 0.096(3) 0.012(2) -0.017(3) 0.026(3)
C302 0.049(3) 0.056(3) 0.055(3) 0.007(3) -0.013(3) -0.003(3)
O302 0.067(3) 0.122(4) 0.092(3) 0.038(3) 0.011(3) -0.010(3)
C303 0.070(4) 0.051(3) 0.055(3) 0.004(3) -0.005(3) 0.001(3)
O303 0.128(4) 0.058(3) 0.070(3) -0.020(2) -0.019(3) -0.019(3)
N1 0.056(3) 0.038(3) 0.059(3) 0.007(2) -0.004(2) -0.011(2)
N2 0.051(2) 0.046(3) 0.046(2) -0.006(2) -0.0095(19) -0.004(2)
O1 0.092(3) 0.041(2) 0.065(2) -0.0139(18) -0.005(2) -0.013(2)
C1 0.046(3) 0.044(3) 0.059(4) -0.009(3) -0.005(3) -0.003(2)
C2 0.098(5) 0.061(4) 0.060(4) -0.015(3) -0.010(4) -0.009(4)
C3 0.058(3) 0.054(3) 0.046(3) -0.012(3) 0.001(3) -0.003(2)
C4 0.070(4) 0.054(3) 0.039(3) -0.010(2) -0.011(3) -0.010(3)
C5 0.063(4) 0.096(5) 0.056(3) -0.005(3) -0.008(3) -0.005(4)
C6 0.073(5) 0.121(6) 0.078(5) -0.024(5) -0.027(4) 0.018(5)
C7 0.118(8) 0.096(6) 0.082(5) -0.008(5) -0.043(6) 0.019(5)
C8 0.135(8) 0.070(5) 0.073(5) 0.009(4) -0.011(5) -0.008(5)
C9 0.093(5) 0.072(4) 0.058(4) -0.008(4) -0.002(3) -0.004(4)

loop_
_atom_type_symbol
_atom_type_description
_atom_type_scat_dispersion_real
_atom_type_scat_dispersion_imag
_atom_type_scat_source
C C 0.0033 0.0016 'International Tables Vol C Tables 4.2.6.8 and 6.1.1.4'
H H 0.0000 0.0000 'International Tables Vol C Tables 4.2.6.8 and 6.1.1.4'
N N 0.0061 0.0033 'International Tables Vol C Tables 4.2.6.8 and 6.1.1.4'
O O 0.0106 0.0060 'International Tables Vol C Tables 4.2.6.8 and 6.1.1.4'
Ru Ru -1.2594 0.8363 'International Tables Vol C Tables 4.2.6.8 and 6.1.1.4'

loop_
_geom_angle_atom_site_label_1
_geom_angle_atom_site_label_2
_geom_angle_atom_site_label_3
_geom_angle
_geom_angle_site_symmetry_1
_geom_angle_site_symmetry_3
_geom_angle_publ_flag
C103 Ru1 C101 91.3(3) . . ?
C103 Ru1 C102 96.5(3) . . ?
C101 Ru1 C102 102.1(3) . . ?
C103 Ru1 N1 165.3(2) . . ?
C101 Ru1 N1 96.9(2) . . ?
C102 Ru1 N1 93.6(2) . . ?
C103 Ru1 Ru2 115.76(17) . . ?
C101 Ru1 Ru2 133.86(17) . . ?
C102 Ru1 Ru2 110.4(2) . . ?
N1 Ru1 Ru2 50.33(13) . . ?
C103 Ru1 Ru3 93.14(18) . . ?
C101 Ru1 Ru3 83.33(17) . . ?
C102 Ru1 Ru3 168.8(2) . . ?
N1 Ru1 Ru3 75.86(13) . . ?
Ru2 Ru1 Ru3 59.878(17) . . ?
C103 Ru1 H100 87(2) . . ?
C101 Ru1 H100 167(2) . . ?
C102 Ru1 H100 91(2) . . ?
N1 Ru1 H100 83(2) . . ?
Ru2 Ru1 H100 39(2) . . ?
Ru3 Ru1 H100 84(2) . . ?
C203 Ru2 C201 90.6(3) . . ?
C203 Ru2 C202 93.0(3) . . ?
C201 Ru2 C202 98.7(3) . . ?
C203 Ru2 N1 164.4(2) . . ?
C201 Ru2 N1 98.8(2) . . ?
C202 Ru2 N1 97.9(2) . . ?
C203 Ru2 Ru1 114.3(2) . . ?
C201 Ru2 Ru1 136.30(17) . . ?
C202 Ru2 Ru1 114.27(19) . . ?
N1 Ru2 Ru1 50.76(12) . . ?
C203 Ru2 Ru3 92.1(2) . . ?
C201 Ru2 Ru3 84.50(17) . . ?
C202 Ru2 Ru3 173.95(19) . . ?
N1 Ru2 Ru3 76.44(13) . . ?
Ru1 Ru2 Ru3 60.50(2) . . ?
C203 Ru2 H100 89(2) . . ?
C201 Ru2 H100 166(2) . . ?
C202 Ru2 H100 95.7(19) . . ?
N1 Ru2 H100 79(2) . . ?
Ru1 Ru2 H100 33.3(19) . . ?
Ru3 Ru2 H100 81.2(19) . . ?
C303 Ru3 C302 91.6(3) . . ?
C303 Ru3 C301 93.3(2) . . ?
C302 Ru3 C301 95.9(2) . . ?
C303 Ru3 N2 170.0(2) . . ?
C302 Ru3 N2 94.0(2) . . ?
C301 Ru3 N2 94.3(2) . . ?
C303 Ru3 Ru2 89.84(18) . . ?
C302 Ru3 Ru2 162.43(16) . . ?
C301 Ru3 Ru2 101.48(18) . . ?
N2 Ru3 Ru2 82.37(12) . . ?
C303 Ru3 Ru1 88.76(17) . . ?
C302 Ru3 Ru1 102.90(16) . . ?
C301 Ru3 Ru1 161.01(17) . . ?
N2 Ru3 Ru1 81.92(12) . . ?
Ru2 Ru3 Ru1 59.62(1) . . ?
O101 C101 Ru1 179.2(6) . . ?
O102 C102 Ru1 179.3(7) . . ?
O103 C103 Ru1 179.3(6) . . ?
O201 C201 Ru2 176.6(5) . . ?
O202 C202 Ru2 171.8(6) . . ?
O203 C203 Ru2 179.3(7) . . ?
O301 C301 Ru3 176.0(5) . . ?
O302 C302 Ru3 176.0(6) . . ?
O303 C303 Ru3 178.4(5) . . ?
C1 N1 Ru2 116.7(4) . . ?
C1 N1 Ru1 112.5(4) . . ?
Ru2 N1 Ru1 78.91(15) . . ?
C1 N1 H1 114(3) . . ?
Ru2 N1 H1 117(3) . . ?
Ru1 N1 H1 113(3) . . ?
C1 N2 C3 108.7(4) . . ?
C1 N2 Ru3 117.8(4) . . ?
C3 N2 Ru3 132.5(4) . . ?
C1 O1 C2 106.1(4) . . ?
N2 C1 O1 117.7(5) . . ?
N2 C1 N1 121.8(5) . . ?
O1 C1 N1 120.5(5) . . ?
O1 C2 C3 105.5(4) . . ?
O1 C2 H2A 110.6 . . ?
C3 C2 H2A 110.6 . . ?
O1 C2 H2B 110.6 . . ?
C3 C2 H2B 110.6 . . ?
H2A C2 H2B 108.8 . . ?
N2 C3 C4 112.4(4) . . ?
N2 C3 C2 101.3(5) . . ?
C4 C3 C2 115.3(5) . . ?
N2 C3 H3 109.2 . . ?
C4 C3 H3 109.2 . . ?
C2 C3 H3 109.2 . . ?
C9 C4 C5 117.3(6) . . ?
C9 C4 C3 121.5(6) . . ?
C5 C4 C3 121.3(6) . . ?
C6 C5 C4 121.0(7) . . ?
C6 C5 H5 119.5 . . ?
C4 C5 H5 119.5 . . ?
C7 C6 C5 118.7(7) . . ?
C7 C6 H6 120.7 . . ?
C5 C6 H6 120.7 . . ?
C8 C7 C6 121.4(8) . . ?
C8 C7 H7 119.3 . . ?
C6 C7 H7 119.3 . . ?
C7 C8 C9 119.7(8) . . ?
C7 C8 H8 120.2 . . ?
C9 C8 H8 120.2 . . ?
C4 C9 C8 122.0(7) . . ?
C4 C9 H9 119.0 . . ?
C8 C9 H9 119.0 . . ?

loop_
_geom_bond_atom_site_label_1
_geom_bond_atom_site_label_2
_geom_bond_distance
_geom_bond_site_symmetry_2
_geom_bond_publ_flag
Ru1 C103 1.867(7) . ?
Ru1 C101 1.895(6) . ?
Ru1 C102 1.947(6) . ?
Ru1 N1 2.173(5) . ?
Ru1 Ru2 2.7528(11) . ?
Ru1 Ru3 2.7773(9) . ?
Ru1 H100 1.59(6) . ?
Ru2 C203 1.867(7) . ?
Ru2 C201 1.889(6) . ?
Ru2 C202 1.951(7) . ?
Ru2 N1 2.159(5) . ?
Ru2 Ru3 2.7600(9) . ?
Ru2 H100 1.81(6) . ?
Ru3 C303 1.871(6) . ?
Ru3 C302 1.923(6) . ?
Ru3 C301 1.930(6) . ?
Ru3 N2 2.137(4) . ?
C101 O101 1.127(7) . ?
C102 O102 1.126(7) . ?
C103 O103 1.138(7) . ?
C201 O201 1.141(7) . ?
C202 O202 1.118(7) . ?
C203 O203 1.125(7) . ?
C301 O301 1.133(6) . ?
C302 O302 1.118(7) . ?
C303 O303 1.140(7) . ?
N1 C1 1.359(7) . ?
N1 H1 0.84(5) . ?
N2 C1 1.274(7) . ?
N2 C3 1.479(6) . ?
O1 C1 1.324(6) . ?
O1 C2 1.444(7) . ?
C2 C3 1.538(7) . ?
C2 H2A 0.9700 . ?
C2 H2B 0.9700 . ?
C3 C4 1.494(8) . ?
C3 H3 0.9800 . ?
C4 C9 1.364(8) . ?
C4 C5 1.392(8) . ?
C5 C6 1.382(10) . ?
C5 H5 0.9300 . ?
C6 C7 1.372(12) . ?
C6 H6 0.9300 . ?
C7 C8 1.334(12) . ?
C7 H7 0.9300 . ?
C8 C9 1.375(10) . ?
C8 H8 0.9300 . ?
C9 H9 0.9300 . ?
